data_1565566
loop_
_publ_author_name
'Zhu, Wen-Run'
'Su, Qiong'
'Deng, Xiao-Yi'
'Liu, Jia-Sheng'
'Zhong, Tao'
'Meng, Shan-Shui'
'Yi, Ji-Tao'
'Weng, Jiang'
'Lu, Gui'

_publ_section_title
;
 Organocatalytic enantioselective S<sub>N</sub>1-type dehydrative
 nucleophilic substitution: access to bis(indolyl)methanes bearing
 quaternary carbon stereocenters.
;
_journal_issue 1
_journal_name_full 'Chemical science'
_journal_page_first 170
_journal_page_last 177
_journal_paper_doi 10.1039/d1sc05174a
_journal_volume 13
_journal_year 2021
_chemical_absolute_configuration ad
_chemical_formula_moiety 'C27 H18 Br F3 N2'
_chemical_formula_sum 'C27 H18 Br F3 N2'
_chemical_formula_weight 507.34
_space_group_crystal_system orthorhombic
_space_group_IT_number 19
_space_group_name_Hall 'P 2ac 2ab'
_space_group_name_H-M_alt 'P 21 21 21'
_atom_sites_solution_hydrogens geom
_atom_sites_solution_primary dual
_audit_creation_date 2020-10-07
_audit_creation_method
;
Olex2 1.3
(compiled 2020.07.31 svn.rc2a77460 for OlexSys, GUI svn.r6145)
;
_audit_update_record
;
2021-08-05 deposited with the CCDC.	2021-11-19 downloaded from the CCDC.
;
_cell_angle_alpha 90
_cell_angle_beta 90
_cell_angle_gamma 90
_cell_formula_units_Z 4
_cell_length_a 10.1505(2)
_cell_length_b 19.0261(9)
_cell_length_c 11.5778(4)
_cell_measurement_reflns_used 7727
_cell_measurement_temperature 300.28(15)
_cell_measurement_theta_max 74.4370
_cell_measurement_theta_min 3.8130
_cell_volume 2235.96(14)
_computing_cell_refinement 'CrysAlisPro 1.171.40.54a (Rigaku OD, 2019)'
_computing_data_collection 'CrysAlisPro 1.171.40.54a (Rigaku OD, 2019)'
_computing_data_reduction 'CrysAlisPro 1.171.40.54a (Rigaku OD, 2019)'
_computing_molecular_graphics 'Olex2 1.3 (Dolomanov et al., 2009)'
_computing_publication_material 'Olex2 1.3 (Dolomanov et al., 2009)'
_computing_structure_refinement 'SHELXL 2018/3 (Sheldrick, 2015)'
_computing_structure_solution 'SHELXT 2018/2 (Sheldrick, 2018)'
_diffrn_ambient_environment air
_diffrn_ambient_temperature 300.28(15)
_diffrn_detector 'CCD plate'
_diffrn_detector_area_resol_mean 10.0000
_diffrn_detector_type HyPix
_diffrn_measured_fraction_theta_full 1.000
_diffrn_measured_fraction_theta_max 0.993
_diffrn_measurement_details
;
List of Runs (angles in degrees, time in seconds):

  # Type    Start    End  Width  t~exp~   \w     \q     \k     \f   Frames
#--------------------------------------------------------------------------
  1  \w   -127.00 -27.00   0.50    3.00    -- -100.00  85.00-140.00  200
  2  \w   -173.00 -82.00   0.50    3.00    -- -100.00-103.00  10.00  182
  3  \w   -174.00 -85.00   0.50    3.00    -- -100.00 -43.00-131.00  178
  4  \w   -119.00 -71.00   0.50    0.30    --  -46.62-125.00   0.00   96
  5  \w   -119.00 -71.00   0.50    0.30    --  -46.62-125.00  60.00   96
  6  \w    -27.00  61.00   0.50    0.30    --   46.62 -38.00 120.00  176
  7  \w     32.00 123.00   0.50    3.00    --  107.00 -30.00 120.00  182
  8  \w     83.00 178.00   0.50    3.00    --  107.00  77.00 150.00  190
  9  \w     93.00 178.00   0.50    3.00    --  107.00  45.00 -30.00  170
 10  \w     93.00 178.00   0.50    3.00    --  107.00  45.00 -60.00  170
 11  \w     34.00 109.00   0.50    3.00    --  107.00 -94.00-180.00  150
 12  \w     34.00 109.00   0.50    3.00    --  107.00 -94.00-150.00  150
 13  \w     34.00 109.00   0.50    3.00    --  107.00 -94.00-120.00  150
 14  \w     34.00 109.00   0.50    3.00    --  107.00 -94.00 -60.00  150
 15  \w     34.00 109.00   0.50    3.00    --  107.00 -94.00 150.00  150
 16  \w     23.00  75.00   0.50    0.30    --   46.62  77.00 120.00  104
 17  \w     23.00 120.00   0.50    0.30    --   46.62  77.00-120.00  194
 18  \w    -26.00  61.00   0.50    0.30    --   46.62 -43.00-131.00  174
;
_diffrn_measurement_device 'four-circle diffractometer'
_diffrn_measurement_device_type 'XtaLAB Synergy R, DW system, HyPix'
_diffrn_measurement_method '\w scans'
_diffrn_orient_matrix_type 'CrysAlisPro convention (1999,Acta A55,543-557)'
_diffrn_orient_matrix_UB_11 0.0470217000
_diffrn_orient_matrix_UB_12 -0.0671917000
_diffrn_orient_matrix_UB_13 0.0616923000
_diffrn_orient_matrix_UB_21 -0.0676919000
_diffrn_orient_matrix_UB_22 0.0247268000
_diffrn_orient_matrix_UB_23 0.1118239000
_diffrn_orient_matrix_UB_31 -0.1274328000
_diffrn_orient_matrix_UB_32 -0.0378954000
_diffrn_orient_matrix_UB_33 -0.0371645000
_diffrn_radiation_monochromator mirror
_diffrn_radiation_probe x-ray
_diffrn_radiation_type 'Cu K\a'
_diffrn_radiation_wavelength 1.54184
_diffrn_reflns_av_R_equivalents 0.0950
_diffrn_reflns_av_unetI/netI 0.0497
_diffrn_reflns_Laue_measured_fraction_full 1.000
_diffrn_reflns_Laue_measured_fraction_max 0.993
_diffrn_reflns_limit_h_max 12
_diffrn_reflns_limit_h_min -12
_diffrn_reflns_limit_k_max 23
_diffrn_reflns_limit_k_min -22
_diffrn_reflns_limit_l_max 14
_diffrn_reflns_limit_l_min -14
_diffrn_reflns_number 22787
_diffrn_reflns_point_group_measured_fraction_full 1.000
_diffrn_reflns_point_group_measured_fraction_max 0.982
_diffrn_reflns_theta_full 67.684
_diffrn_reflns_theta_max 76.813
_diffrn_reflns_theta_min 4.470
_diffrn_source 'Rotating-anode X-ray tube'
_diffrn_source_type 'Rigaku (Cu) X-ray Source'
_exptl_absorpt_coefficient_mu 2.876
_exptl_absorpt_correction_T_max 1.00000
_exptl_absorpt_correction_T_min 0.86865
_exptl_absorpt_correction_type multi-scan
_exptl_absorpt_process_details
;
CrysAlisPro 1.171.40.54a (Rigaku Oxford Diffraction, 2019)
Empirical absorption correction using spherical harmonics,
 implemented in SCALE3 ABSPACK scaling algorithm.
;
_exptl_crystal_colour colourless
_exptl_crystal_colour_primary colourless
_exptl_crystal_density_diffrn 1.507
_exptl_crystal_description block
_exptl_crystal_F_000 1024
_exptl_crystal_size_max 0.075
_exptl_crystal_size_mid 0.05
_exptl_crystal_size_min 0.05
_refine_diff_density_max 0.569
_refine_diff_density_min -0.653
_refine_diff_density_rms 0.078
_refine_ls_abs_structure_details
;
 Flack x determined using 1282 quotients [(I+)-(I-)]/[(I+)+(I-)]
 (Parsons, Flack and Wagner, Acta Cryst. B69 (2013) 249-259).
;
_refine_ls_abs_structure_Flack -0.03(3)
_refine_ls_extinction_method none
_refine_ls_goodness_of_fit_ref 1.111
_refine_ls_hydrogen_treatment constr
_refine_ls_matrix_type full
_refine_ls_number_parameters 299
_refine_ls_number_reflns 4631
_refine_ls_number_restraints 0
_refine_ls_restrained_S_all 1.111
_refine_ls_R_factor_all 0.0832
_refine_ls_R_factor_gt 0.0748
_refine_ls_shift/su_max 0.000
_refine_ls_shift/su_mean 0.000
_refine_ls_structure_factor_coef Fsqd
_refine_ls_weighting_details 'w=1/[\s^2^(Fo^2^)+(0.0923P)^2^+2.9016P] where P=(Fo^2^+2Fc^2^)/3'
_refine_ls_weighting_scheme calc
_refine_ls_wR_factor_gt 0.2167
_refine_ls_wR_factor_ref 0.2233
_reflns_Friedel_coverage 0.742
_reflns_Friedel_fraction_full 1.000
_reflns_Friedel_fraction_max 0.968
_reflns_number_gt 3875
_reflns_number_total 4631
_reflns_threshold_expression 'I > 2\s(I)'
_cod_data_source_file d1sc05174a2.cif
_cod_data_source_block zhuwr_201007
_cod_depositor_comments
;Adding full bibliography for 1565565--1565567.cif.

 Adding full bibliography for 1565565--1565567.cif.
;
_cod_database_code 1565566
_shelx_shelxl_version_number 2018/3
_chemical_oxdiff_formula CHNOBr
_shelx_space_group_comment
;
The symmetry employed for this shelxl refinement is uniquely defined
by the following loop, which should always be used as a source of
symmetry information in preference to the above space-group names.
They are only intended as comments.
;
_shelx_estimated_absorpt_t_max 0.870
_shelx_estimated_absorpt_t_min 0.813
_reflns_odcompleteness_completeness 100.00
_reflns_odcompleteness_iscentric 1
_reflns_odcompleteness_theta 71.98
_olex2_refinement_description
;
1. Fixed Uiso
 At 1.2 times of:
  All C(H) groups, All N(H) groups
 At 1.5 times of:
  All C(H,H,H) groups
2.a Aromatic/amide H refined with riding coordinates:
 N008(H008), C00D(H00D), C00K(H00K), C00L(H00L), C00M(H00M), C00N(H00N),
 C00O(H00O), C00Q(H00Q), C00R(H00R), C00S(H00S), C00T(H00T), C00U(H00U),
 C00V(H00V), C00W(H00W), C00X(H00X)
2.b Idealised Me refined as rotating group:
 C00F(H00A,H00B,H00C)
;
_olex2_submission_special_instructions 'No special instructions were received'
_oxdiff_exptl_absorpt_empirical_details
;
Empirical correction (ABSPACK) includes:
- Absorption correction using spherical harmonics
- Frame scaling
;
_oxdiff_exptl_absorpt_empirical_full_max 1.278
_oxdiff_exptl_absorpt_empirical_full_min 0.793

loop_
_space_group_symop_operation_xyz
'x, y, z'
'-x+1/2, -y, z+1/2'
'-x, y+1/2, -z+1/2'
'x+1/2, -y+1/2, -z'

loop_
_atom_site_label
_atom_site_type_symbol
_atom_site_fract_x
_atom_site_fract_y
_atom_site_fract_z
_atom_site_U_iso_or_equiv
_atom_site_adp_type
_atom_site_occupancy
_atom_site_site_symmetry_order
_atom_site_calc_flag
_atom_site_refinement_flags_posn
_atom_site_refinement_flags_adp
_atom_site_refinement_flags_occupancy
_atom_site_disorder_assembly
_atom_site_disorder_group
Br01 Br 0.85121(10) 0.65392(7) 0.49411(11) 0.0949(5) Uani 1 1 d . . . . .
F002 F 0.6704(8) 0.4858(4) 0.4148(7) 0.105(2) Uani 1 1 d . . . . .
F003 F 0.8389(7) 0.5265(4) 0.3241(8) 0.106(2) Uani 1 1 d . . . . .
F004 F 0.6691(8) 0.4941(3) 0.2278(7) 0.103(2) Uani 1 1 d . . . . .
N005 N 0.5048(7) 0.5934(4) 0.3470(8) 0.0683(19) Uani 1 1 d . . . . .
C006 C 0.4012(8) 0.5793(5) 0.2709(9) 0.063(2) Uani 1 1 d . . . . .
C007 C 0.3221(9) 0.6161(5) 0.4514(10) 0.070(2) Uani 1 1 d . . . . .
N008 N 0.8049(9) 0.6981(6) 0.0985(10) 0.099(3) Uani 1 1 d . . . . .
H008 H 0.864654 0.704257 0.046801 0.119 Uiso 1 1 calc R U . . .
C009 C 0.6496(8) 0.6006(5) 0.3320(8) 0.065(2) Uani 1 1 d . . . . .
C00A C 0.6313(10) 0.7146(5) 0.2137(9) 0.069(2) Uani 1 1 d . . . . .
C00B C 0.2845(8) 0.5927(5) 0.3360(9) 0.066(2) Uani 1 1 d . . . . .
C00C C 0.5698(8) 0.6372(5) 0.5204(9) 0.067(2) Uani 1 1 d . . . . .
C00D C 0.2750(11) 0.5479(6) 0.1084(11) 0.081(3) Uani 1 1 d . . . . .
H00D H 0.268444 0.531473 0.033007 0.097 Uiso 1 1 calc R U . . .
C00E C 0.6882(8) 0.6488(6) 0.2396(8) 0.068(2) Uani 1 1 d . . . . .
C00F C 0.2300(10) 0.6401(7) 0.5442(11) 0.086(3) Uani 1 1 d . . . . .
H00A H 0.169950 0.674154 0.513076 0.129 Uiso 1 1 calc R U . . .
H00B H 0.279559 0.660907 0.605951 0.129 Uiso 1 1 calc R U . . .
H00C H 0.181296 0.600556 0.573138 0.129 Uiso 1 1 calc R U . . .
C00G C 0.4583(9) 0.6156(5) 0.4511(9) 0.066(2) Uani 1 1 d . . . . .
C00H C 0.7061(10) 0.7461(6) 0.1247(10) 0.079(3) Uani 1 1 d . . . . .
C00I C 0.6781(8) 0.6305(5) 0.4550(10) 0.070(2) Uani 1 1 d . . . . .
C00J C 0.5633(9) 0.6559(5) 0.6441(9) 0.069(2) Uani 1 1 d . . . . .
C00K C 0.4973(12) 0.6107(6) 0.7211(10) 0.078(3) Uani 1 1 d . . . . .
H00K H 0.454690 0.571314 0.691541 0.094 Uiso 1 1 calc R U . . .
C00L C 0.1634(10) 0.5817(6) 0.2835(11) 0.080(3) Uani 1 1 d . . . . .
H00L H 0.085504 0.587994 0.324469 0.096 Uiso 1 1 calc R U . . .
C00M C 0.6798(13) 0.8115(7) 0.0817(12) 0.092(3) Uani 1 1 d . . . . .
H00M H 0.734750 0.831482 0.026454 0.111 Uiso 1 1 calc R U . . .
C00N C 0.3982(10) 0.5585(5) 0.1559(10) 0.074(2) Uani 1 1 d . . . . .
H00N H 0.474873 0.552107 0.113212 0.089 Uiso 1 1 calc R U . . .
C00O C 0.4935(13) 0.6223(7) 0.8363(12) 0.090(3) Uani 1 1 d . . . . .
H00O H 0.449955 0.590738 0.884403 0.108 Uiso 1 1 calc R U . . .
C00P C 0.7063(11) 0.5264(7) 0.3227(13) 0.091(3) Uani 1 1 d . . . . .
C00Q C 0.1610(11) 0.5612(5) 0.1704(11) 0.083(3) Uani 1 1 d . . . . .
H00Q H 0.079984 0.556100 0.133782 0.100 Uiso 1 1 calc R U . . .
C00R C 0.6244(12) 0.7151(6) 0.6894(10) 0.083(3) Uani 1 1 d . . . . .
H00R H 0.669114 0.746091 0.641206 0.099 Uiso 1 1 calc R U . . .
C00S C 0.5537(13) 0.6805(8) 0.8825(12) 0.097(4) Uani 1 1 d . . . . .
H00S H 0.552389 0.689008 0.961615 0.116 Uiso 1 1 calc R U . . .
C00T C 0.5213(11) 0.7515(6) 0.2530(11) 0.079(3) Uani 1 1 d . . . . .
H00T H 0.467185 0.732503 0.309839 0.095 Uiso 1 1 calc R U . . .
C00U C 0.6182(15) 0.7272(8) 0.8052(13) 0.105(4) Uani 1 1 d . . . . .
H00U H 0.657573 0.767563 0.834746 0.126 Uiso 1 1 calc R U . . .
C00V C 0.7936(11) 0.6409(7) 0.1653(12) 0.094(3) Uani 1 1 d . . . . .
H00V H 0.848475 0.601837 0.162115 0.113 Uiso 1 1 calc R U . . .
C00W C 0.5733(15) 0.8468(7) 0.1202(12) 0.098(3) Uani 1 1 d . . . . .
H00W H 0.552899 0.890661 0.089747 0.118 Uiso 1 1 calc R U . . .
C00X C 0.4939(14) 0.8175(7) 0.2056(12) 0.093(3) Uani 1 1 d . . . . .
H00X H 0.420871 0.842345 0.231712 0.112 Uiso 1 1 calc R U . . .

loop_
_atom_site_aniso_label
_atom_site_aniso_U_11
_atom_site_aniso_U_22
_atom_site_aniso_U_33
_atom_site_aniso_U_23
_atom_site_aniso_U_13
_atom_site_aniso_U_12
Br01 0.0485(5) 0.1333(10) 0.1031(8) -0.0189(8) -0.0094(6) -0.0062(5)
F002 0.108(5) 0.084(4) 0.123(6) 0.014(4) 0.015(5) 0.006(4)
F003 0.062(3) 0.094(4) 0.162(7) -0.014(4) -0.001(4) 0.017(3)
F004 0.097(5) 0.086(4) 0.127(6) -0.032(4) -0.011(4) 0.009(4)
N005 0.039(3) 0.083(5) 0.083(5) -0.009(4) 0.005(3) -0.008(3)
C006 0.048(4) 0.062(4) 0.080(6) -0.005(4) -0.001(4) -0.008(3)
C007 0.054(5) 0.069(5) 0.087(6) 0.010(4) 0.005(4) -0.001(4)
N008 0.062(5) 0.122(8) 0.112(8) 0.018(7) 0.032(5) -0.003(5)
C009 0.039(3) 0.077(5) 0.077(5) -0.012(4) 0.004(4) -0.004(4)
C00A 0.052(5) 0.075(5) 0.080(6) -0.014(4) 0.006(4) -0.004(4)
C00B 0.047(4) 0.071(5) 0.080(6) 0.000(4) -0.004(4) -0.007(4)
C00C 0.053(4) 0.066(5) 0.083(6) 0.003(4) -0.004(4) 0.003(3)
C00D 0.076(7) 0.081(6) 0.085(7) 0.001(5) -0.009(5) -0.008(5)
C00E 0.044(4) 0.088(6) 0.071(5) -0.007(5) 0.012(3) -0.008(4)
C00F 0.050(5) 0.114(9) 0.093(7) 0.015(6) 0.001(4) 0.003(5)
C00G 0.052(4) 0.069(5) 0.078(6) -0.008(4) 0.005(4) -0.009(4)
C00H 0.062(5) 0.091(7) 0.082(7) -0.009(5) 0.000(5) -0.008(5)
C00I 0.045(4) 0.077(5) 0.087(6) 0.005(4) -0.005(4) 0.003(4)
C00J 0.059(5) 0.067(5) 0.082(6) 0.002(5) -0.007(4) 0.003(4)
C00K 0.077(6) 0.077(6) 0.080(7) 0.004(5) 0.006(5) -0.002(5)
C00L 0.054(5) 0.085(6) 0.100(8) 0.016(5) -0.007(5) -0.011(5)
C00M 0.091(8) 0.086(7) 0.101(9) 0.003(6) 0.014(6) -0.022(6)
C00N 0.064(5) 0.076(5) 0.083(6) -0.002(5) 0.003(5) -0.008(4)
C00O 0.079(7) 0.102(8) 0.088(8) 0.017(7) 0.014(6) 0.001(6)
C00P 0.059(5) 0.090(7) 0.124(10) -0.008(7) -0.008(6) -0.002(5)
C00Q 0.057(5) 0.086(6) 0.108(8) 0.011(6) -0.018(6) -0.010(5)
C00R 0.083(7) 0.079(6) 0.085(7) 0.003(5) 0.000(6) -0.011(5)
C00S 0.081(7) 0.129(11) 0.081(8) -0.014(7) 0.010(6) 0.008(7)
C00T 0.073(6) 0.089(7) 0.077(6) -0.009(5) 0.014(5) 0.006(5)
C00U 0.091(9) 0.118(9) 0.106(10) -0.035(8) 0.002(7) -0.021(7)
C00V 0.059(6) 0.109(9) 0.114(9) -0.004(7) 0.020(6) 0.007(5)
C00W 0.112(10) 0.081(7) 0.102(9) -0.002(7) -0.004(7) -0.003(7)
C00X 0.097(8) 0.090(7) 0.092(8) -0.006(6) 0.011(7) 0.021(6)

loop_
_atom_type_symbol
_atom_type_description
_atom_type_scat_dispersion_real
_atom_type_scat_dispersion_imag
_atom_type_scat_source
C C 0.0181 0.0091 'International Tables Vol C Tables 4.2.6.8 and 6.1.1.4'
H H 0.0000 0.0000 'International Tables Vol C Tables 4.2.6.8 and 6.1.1.4'
Br Br -0.6763 1.2805 'International Tables Vol C Tables 4.2.6.8 and 6.1.1.4'
F F 0.0727 0.0534 'International Tables Vol C Tables 4.2.6.8 and 6.1.1.4'
N N 0.0311 0.0180 'International Tables Vol C Tables 4.2.6.8 and 6.1.1.4'

loop_
_geom_angle_atom_site_label_1
_geom_angle_atom_site_label_2
_geom_angle_atom_site_label_3
_geom_angle
_geom_angle_site_symmetry_1
_geom_angle_site_symmetry_3
_geom_angle_publ_flag
C006 N005 C009 133.5(8) . . ?
C00G N005 C006 110.9(7) . . ?
C00G N005 C009 114.6(8) . . ?
N005 C006 C00B 104.9(8) . . ?
C00N C006 N005 132.5(9) . . ?
C00N C006 C00B 122.6(9) . . ?
C00B C007 C00F 126.0(9) . . ?
C00G C007 C00B 104.9(9) . . ?
C00G C007 C00F 128.9(11) . . ?
C00H N008 H008 124.9 . . ?
C00V N008 H008 124.9 . . ?
C00V N008 C00H 110.2(9) . . ?
N005 C009 C00I 96.4(7) . . ?
N005 C009 C00P 107.2(8) . . ?
C00E C009 N005 114.0(8) . . ?
C00E C009 C00I 112.9(7) . . ?
C00E C009 C00P 115.3(9) . . ?
C00P C009 C00I 109.4(9) . . ?
C00E C00A C00H 108.1(9) . . ?
C00T C00A C00E 134.8(10) . . ?
C00T C00A C00H 117.1(10) . . ?
C006 C00B C007 108.7(8) . . ?
C00L C00B C006 118.5(10) . . ?
C00L C00B C007 132.8(10) . . ?
C00G C00C C00J 124.8(8) . . ?
C00I C00C C00G 107.5(9) . . ?
C00I C00C C00J 127.4(9) . . ?
C00N C00D H00D 119.2 . . ?
C00N C00D C00Q 121.6(11) . . ?
C00Q C00D H00D 119.2 . . ?
C00A C00E C009 127.0(8) . . ?
C00V C00E C009 126.5(10) . . ?
C00V C00E C00A 106.4(10) . . ?
C007 C00F H00A 109.5 . . ?
C007 C00F H00B 109.5 . . ?
C007 C00F H00C 109.5 . . ?
H00A C00F H00B 109.5 . . ?
H00A C00F H00C 109.5 . . ?
H00B C00F H00C 109.5 . . ?
N005 C00G C007 110.5(9) . . ?
N005 C00G C00C 107.9(8) . . ?
C007 C00G C00C 141.2(10) . . ?
N008 C00H C00A 105.6(10) . . ?
C00M C00H N008 131.3(11) . . ?
C00M C00H C00A 123.1(11) . . ?
C009 C00I Br01 118.9(7) . . ?
C00C C00I Br01 127.7(8) . . ?
C00C C00I C009 113.5(8) . . ?
C00K C00J C00C 119.3(9) . . ?
C00R C00J C00C 122.7(10) . . ?
C00R C00J C00K 118.0(10) . . ?
C00J C00K H00K 118.7 . . ?
C00O C00K C00J 122.6(11) . . ?
C00O C00K H00K 118.7 . . ?
C00B C00L H00L 120.7 . . ?
C00Q C00L C00B 118.6(11) . . ?
C00Q C00L H00L 120.7 . . ?
C00H C00M H00M 120.4 . . ?
C00W C00M C00H 119.3(12) . . ?
C00W C00M H00M 120.4 . . ?
C006 C00N H00N 121.8 . . ?
C00D C00N C006 116.3(10) . . ?
C00D C00N H00N 121.8 . . ?
C00K C00O H00O 119.9 . . ?
C00K C00O C00S 120.2(12) . . ?
C00S C00O H00O 119.9 . . ?
F002 C00P C009 111.5(10) . . ?
F003 C00P F002 105.0(11) . . ?
F003 C00P C009 112.0(9) . . ?
F004 C00P F002 108.2(10) . . ?
F004 C00P F003 107.3(11) . . ?
F004 C00P C009 112.5(10) . . ?
C00D C00Q H00Q 118.9 . . ?
C00L C00Q C00D 122.2(10) . . ?
C00L C00Q H00Q 118.9 . . ?
C00J C00R H00R 120.4 . . ?
C00U C00R C00J 119.3(11) . . ?
C00U C00R H00R 120.4 . . ?
C00O C00S H00S 121.2 . . ?
C00O C00S C00U 117.7(12) . . ?
C00U C00S H00S 121.2 . . ?
C00A C00T H00T 120.6 . . ?
C00A C00T C00X 118.9(11) . . ?
C00X C00T H00T 120.6 . . ?
C00R C00U C00S 122.3(12) . . ?
C00R C00U H00U 118.8 . . ?
C00S C00U H00U 118.8 . . ?
N008 C00V C00E 109.7(11) . . ?
N008 C00V H00V 125.1 . . ?
C00E C00V H00V 125.1 . . ?
C00M C00W H00W 120.0 . . ?
C00M C00W C00X 120.0(13) . . ?
C00X C00W H00W 120.0 . . ?
C00T C00X H00X 119.2 . . ?
C00W C00X C00T 121.5(12) . . ?
C00W C00X H00X 119.2 . . ?

loop_
_geom_bond_atom_site_label_1
_geom_bond_atom_site_label_2
_geom_bond_distance
_geom_bond_site_symmetry_2
_geom_bond_publ_flag
Br01 C00I 1.869(9) . ?
F002 C00P 1.366(16) . ?
F003 C00P 1.346(13) . ?
F004 C00P 1.314(15) . ?
N005 C006 1.398(12) . ?
N005 C009 1.486(10) . ?
N005 C00G 1.362(13) . ?
C006 C00B 1.427(13) . ?
C006 C00N 1.389(15) . ?
C007 C00B 1.458(15) . ?
C007 C00F 1.496(15) . ?
C007 C00G 1.383(13) . ?
N008 H008 0.8600 . ?
N008 C00H 1.390(15) . ?
N008 C00V 1.340(17) . ?
C009 C00E 1.464(14) . ?
C009 C00I 1.560(14) . ?
C009 C00P 1.528(15) . ?
C00A C00E 1.411(14) . ?
C00A C00H 1.414(15) . ?
C00A C00T 1.394(14) . ?
C00B C00L 1.388(14) . ?
C00C C00G 1.447(13) . ?
C00C C00I 1.341(13) . ?
C00C C00J 1.477(15) . ?
C00D H00D 0.9300 . ?
C00D C00N 1.380(15) . ?
C00D C00Q 1.386(17) . ?
C00E C00V 1.381(14) . ?
C00F H00A 0.9600 . ?
C00F H00B 0.9600 . ?
C00F H00C 0.9600 . ?
C00H C00M 1.366(17) . ?
C00J C00K 1.408(15) . ?
C00J C00R 1.390(15) . ?
C00K H00K 0.9300 . ?
C00K C00O 1.353(18) . ?
C00L H00L 0.9300 . ?
C00L C00Q 1.366(17) . ?
C00M H00M 0.9300 . ?
C00M C00W 1.35(2) . ?
C00N H00N 0.9300 . ?
C00O H00O 0.9300 . ?
C00O C00S 1.374(19) . ?
C00Q H00Q 0.9300 . ?
C00R H00R 0.9300 . ?
C00R C00U 1.362(18) . ?
C00S H00S 0.9300 . ?
C00S C00U 1.42(2) . ?
C00T H00T 0.9300 . ?
C00T C00X 1.398(18) . ?
C00U H00U 0.9300 . ?
C00V H00V 0.9300 . ?
C00W H00W 0.9300 . ?
C00W C00X 1.39(2) . ?
C00X H00X 0.9300 . ?

loop_
_geom_torsion_atom_site_label_1
_geom_torsion_atom_site_label_2
_geom_torsion_atom_site_label_3
_geom_torsion_atom_site_label_4
_geom_torsion
_geom_torsion_site_symmetry_1
_geom_torsion_site_symmetry_2
_geom_torsion_site_symmetry_3
_geom_torsion_site_symmetry_4
_geom_torsion_publ_flag
N005 C006 C00B C007 0.8(10) . . . . ?
N005 C006 C00B C00L -178.6(9) . . . . ?
N005 C006 C00N C00D 178.7(10) . . . . ?
N005 C009 C00E C00A 41.8(13) . . . . ?
N005 C009 C00E C00V -143.0(11) . . . . ?
N005 C009 C00I Br01 -178.8(6) . . . . ?
N005 C009 C00I C00C 0.2(10) . . . . ?
N005 C009 C00P F002 -54.6(11) . . . . ?
N005 C009 C00P F003 -171.9(11) . . . . ?
N005 C009 C00P F004 67.1(12) . . . . ?
C006 N005 C009 C00E 50.8(14) . . . . ?
C006 N005 C009 C00I 169.3(10) . . . . ?
C006 N005 C009 C00P -78.1(13) . . . . ?
C006 N005 C00G C007 1.4(12) . . . . ?
C006 N005 C00G C00C -173.3(8) . . . . ?
C006 C00B C00L C00Q -2.8(14) . . . . ?
C007 C00B C00L C00Q 178.0(10) . . . . ?
N008 C00H C00M C00W 177.9(13) . . . . ?
C009 N005 C006 C00B -169.3(10) . . . . ?
C009 N005 C006 C00N 9.0(18) . . . . ?
C009 N005 C00G C007 171.8(8) . . . . ?
C009 N005 C00G C00C -2.8(11) . . . . ?
C009 C00E C00V N008 -174.9(10) . . . . ?
C00A C00E C00V N008 1.1(14) . . . . ?
C00A C00H C00M C00W -4.0(19) . . . . ?
C00A C00T C00X C00W 0(2) . . . . ?
C00B C006 C00N C00D -3.2(14) . . . . ?
C00B C007 C00G N005 -0.8(11) . . . . ?
C00B C007 C00G C00C 171.0(13) . . . . ?
C00B C00L C00Q C00D 3.3(16) . . . . ?
C00C C00J C00K C00O 176.3(11) . . . . ?
C00C C00J C00R C00U -177.4(12) . . . . ?
C00E C009 C00I Br01 -59.3(9) . . . . ?
C00E C009 C00I C00C 119.6(9) . . . . ?
C00E C009 C00P F002 177.3(8) . . . . ?
C00E C009 C00P F003 59.9(14) . . . . ?
C00E C009 C00P F004 -61.0(12) . . . . ?
C00E C00A C00H N008 0.6(12) . . . . ?
C00E C00A C00H C00M -177.9(11) . . . . ?
C00E C00A C00T C00X -179.5(12) . . . . ?
C00F C007 C00B C006 175.8(9) . . . . ?
C00F C007 C00B C00L -5.0(18) . . . . ?
C00F C007 C00G N005 -176.4(10) . . . . ?
C00F C007 C00G C00C -5(2) . . . . ?
C00G N005 C006 C00B -1.3(10) . . . . ?
C00G N005 C006 C00N 177.0(10) . . . . ?
C00G N005 C009 C00E -116.9(10) . . . . ?
C00G N005 C009 C00I 1.7(10) . . . . ?
C00G N005 C009 C00P 114.2(10) . . . . ?
C00G C007 C00B C006 0.0(11) . . . . ?
C00G C007 C00B C00L 179.2(11) . . . . ?
C00G C00C C00I Br01 177.1(7) . . . . ?
C00G C00C C00I C009 -1.8(11) . . . . ?
C00G C00C C00J C00K 48.6(14) . . . . ?
C00G C00C C00J C00R -134.1(11) . . . . ?
C00H N008 C00V C00E -0.8(16) . . . . ?
C00H C00A C00E C009 174.9(9) . . . . ?
C00H C00A C00E C00V -1.1(12) . . . . ?
C00H C00A C00T C00X -2.0(16) . . . . ?
C00H C00M C00W C00X 2(2) . . . . ?
C00I C009 C00E C00A -66.9(12) . . . . ?
C00I C009 C00E C00V 108.3(12) . . . . ?
C00I C009 C00P F002 48.9(11) . . . . ?
C00I C009 C00P F003 -68.5(13) . . . . ?
C00I C009 C00P F004 170.5(9) . . . . ?
C00I C00C C00G N005 2.7(11) . . . . ?
C00I C00C C00G C007 -169.2(13) . . . . ?
C00I C00C C00J C00K -124.5(11) . . . . ?
C00I C00C C00J C00R 52.8(15) . . . . ?
C00J C00C C00G N005 -171.5(9) . . . . ?
C00J C00C C00G C007 17(2) . . . . ?
C00J C00C C00I Br01 -8.8(15) . . . . ?
C00J C00C C00I C009 172.3(9) . . . . ?
C00J C00K C00O C00S 1.0(19) . . . . ?
C00J C00R C00U C00S 2(2) . . . . ?
C00K C00J C00R C00U -0.1(17) . . . . ?
C00K C00O C00S C00U 0(2) . . . . ?
C00M C00W C00X C00T 0(2) . . . . ?
C00N C006 C00B C007 -177.7(8) . . . . ?
C00N C006 C00B C00L 2.9(14) . . . . ?
C00N C00D C00Q C00L -3.8(17) . . . . ?
C00O C00S C00U C00R -2(2) . . . . ?
C00P C009 C00E C00A 166.5(9) . . . . ?
C00P C009 C00E C00V -18.3(15) . . . . ?
C00P C009 C00I Br01 70.4(9) . . . . ?
C00P C009 C00I C00C -110.6(9) . . . . ?
C00Q C00D C00N C006 3.6(16) . . . . ?
C00R C00J C00K C00O -1.1(17) . . . . ?
C00T C00A C00E C009 -7.4(19) . . . . ?
C00T C00A C00E C00V 176.6(13) . . . . ?
C00T C00A C00H N008 -177.5(10) . . . . ?
C00T C00A C00H C00M 4.0(17) . . . . ?
C00V N008 C00H C00A 0.1(14) . . . . ?
C00V N008 C00H C00M 178.4(13) . . . . ?
